data_4341279
loop_
_publ_author_name
'Prakash, Jai'
'Tarasenko, Mariya S.'
'Mesbah, Adel'
'Leb\`egue, S\'ebastien'
'Malliakas, Christos D.'
'Ibers, James A.'

_publ_section_title
;
 Syntheses, Crystal Structures, Transport Properties, and Theoretical
 Studies of Five Members of the MAn2Q5 Family: SrU2S5, BaU2Se5, PbU2S5,
 BaTh2S5, and BaU2Te5.
;
_journal_issue 21
_journal_name_full 'Inorganic chemistry'
_journal_page_first 11626
_journal_page_last 11632
_journal_paper_doi 10.1021/ic501795w
_journal_volume 53
_journal_year 2014
_chemical_formula_sum 'S5 Sr U2'
_chemical_formula_weight 723.98
_chemical_name_common SrU2S5
_chemical_name_systematic
;
 ?
;
_space_group_crystal_system monoclinic
_space_group_IT_number 14
_space_group_name_Hall '-P 2ybc'
_space_group_name_H-M_alt 'P 1 21/c 1'
_symmetry_space_group_name_Hall '-P 2ybc'
_symmetry_space_group_name_H-M 'P 1 21/c 1'
_atom_sites_solution_primary direct
_atom_sites_solution_secondary difmap
_audit_creation_method SHELXL-2014
_cell_angle_alpha 90
_cell_angle_beta 90.40(3)
_cell_angle_gamma 90
_cell_formula_units_Z 4
_cell_length_a 8.2700(17)
_cell_length_b 7.4400(15)
_cell_length_c 11.720(2)
_cell_measurement_reflns_used 9964
_cell_measurement_temperature 100(2)
_cell_measurement_theta_max 30.54
_cell_measurement_theta_min 3.01
_cell_volume 721.1(2)
_computing_cell_refinement 'Bruker SAINT'
_computing_data_collection 'Bruker APEX2'
_computing_data_reduction 'Bruker SAINT'
_computing_molecular_graphics 'Bruker SHELXTL'
_computing_publication_material 'Bruker SHELXTL'
_computing_structure_refinement 'SHELXL-2014 (Sheldrick, 2014)'
_computing_structure_solution 'SHELXL-97 (Sheldrick, 2008a)'
_diffrn_ambient_temperature 100(2)
_diffrn_measured_fraction_theta_full 0.998
_diffrn_measured_fraction_theta_max 0.996
_diffrn_measurement_device_type 'Bruker APEX-II CCD'
_diffrn_measurement_method '\f and \w scans'
_diffrn_radiation_type MoK\a
_diffrn_radiation_wavelength 0.71073
_diffrn_reflns_av_R_equivalents 0.0625
_diffrn_reflns_av_unetI/netI 0.0337
_diffrn_reflns_Laue_measured_fraction_full 0.998
_diffrn_reflns_Laue_measured_fraction_max 0.996
_diffrn_reflns_limit_h_max 11
_diffrn_reflns_limit_h_min -11
_diffrn_reflns_limit_k_max 10
_diffrn_reflns_limit_k_min -10
_diffrn_reflns_limit_l_max 16
_diffrn_reflns_limit_l_min -16
_diffrn_reflns_number 17026
_diffrn_reflns_point_group_measured_fraction_full 0.998
_diffrn_reflns_point_group_measured_fraction_max 0.996
_diffrn_reflns_theta_full 25.242
_diffrn_reflns_theta_max 30.529
_diffrn_reflns_theta_min 2.463
_diffrn_source 'fine-focus sealed tube'
_exptl_absorpt_coefficient_mu 53.507
_exptl_absorpt_correction_T_max 0.16214
_exptl_absorpt_correction_T_min 0.05610
_exptl_absorpt_correction_type numerical
_exptl_absorpt_process_details 'face indexed (SADABS; Sheldrick, 2008'
_exptl_crystal_colour Black
_exptl_crystal_density_diffrn 6.669
_exptl_crystal_density_meas ?
_exptl_crystal_description Chunk
_exptl_crystal_F_000 1208
_exptl_crystal_size_max 0.131
_exptl_crystal_size_mid 0.073
_exptl_crystal_size_min 0.073
_refine_diff_density_max 2.828
_refine_diff_density_min -1.616
_refine_diff_density_rms 0.537
_refine_ls_extinction_coef 0.00398(18)
_refine_ls_extinction_expression Fc^*^=kFc[1+0.001xFc^2^\l^3^/sin(2\q)]^-1/4^
_refine_ls_extinction_method SHELXL
_refine_ls_goodness_of_fit_ref 1.604
_refine_ls_hydrogen_treatment undef
_refine_ls_matrix_type full
_refine_ls_number_parameters 74
_refine_ls_number_reflns 2194
_refine_ls_number_restraints 0
_refine_ls_restrained_S_all 1.604
_refine_ls_R_factor_all 0.0229
_refine_ls_R_factor_gt 0.0226
_refine_ls_shift/su_max 0.001
_refine_ls_shift/su_mean 0.000
_refine_ls_structure_factor_coef Fsqd
_refine_ls_weighting_details 'w=1/[\s^2^(Fo^2^)+(0.0056P)^2^] where P=(1.0000Fo^2^+0.0000Fc^2^)'
_refine_ls_weighting_scheme calc
_refine_ls_wR_factor_gt 0.0542
_refine_ls_wR_factor_ref 0.0542
_reflns_Friedel_coverage 0.000
_reflns_number_gt 2178
_reflns_number_total 2194
_reflns_threshold_expression 'I > 2\s(I)'
_cod_data_source_file ic501795w_si_001.cif
_cod_data_source_block SrU2S5
_cod_depositor_comments
;Adding full bibliography for 4341279--4341283.cif.

The following automatic conversions were performed:

'_exptl_crystal_density_meas' value 'not measured' was changed to '?'
- the value is perceived as not measured.

Automatic conversion script
Id: cif_fix_values 3008 2015-01-20 13:52:24Z robertas 
;
_cod_database_code 4341279
_shelx_space_group_comment
;
The symmetry employed for this shelxl refinement is uniquely defined
by the following loop, which should always be used as a source of
symmetry information in preference to the above space-group names.
They are only intended as comments.
;
_shelxl_version_number 2014-1

loop_
_space_group_symop_operation_xyz
'x, y, z'
'-x, y+1/2, -z+1/2'
'-x, -y, -z'
'x, -y-1/2, z-1/2'

loop_
_atom_site_label
_atom_site_type_symbol
_atom_site_fract_x
_atom_site_fract_y
_atom_site_fract_z
_atom_site_U_iso_or_equiv
_atom_site_adp_type
_atom_site_occupancy
_atom_site_site_symmetry_order
_atom_site_calc_flag
U1 U 0.00250(2) 0.02156(2) 0.32078(2) 0.00519(7) Uani 1 1 d
U2 U 0.25028(2) 0.07083(2) 0.00925(2) 0.00525(7) Uani 1 1 d
Sr1 Sr 0.50801(5) 0.04670(6) 0.32943(3) 0.00611(10) Uani 1 1 d
S1 S 0.04223(13) 0.66142(15) 0.40043(9) 0.0059(2) Uani 1 1 d
S2 S 0.21605(15) 0.45605(16) 0.00105(9) 0.0064(2) Uani 1 1 d
S3 S 0.22354(14) 0.83282(15) 0.18850(9) 0.0068(2) Uani 1 1 d
S4 S 0.23432(14) 0.30796(15) 0.28274(9) 0.0063(2) Uani 1 1 d
S5 S 0.54012(13) 0.17850(16) 0.08020(9) 0.0074(2) Uani 1 1 d

loop_
_atom_site_aniso_label
_atom_site_aniso_U_11
_atom_site_aniso_U_22
_atom_site_aniso_U_33
_atom_site_aniso_U_23
_atom_site_aniso_U_13
_atom_site_aniso_U_12
U1 0.00451(10) 0.00585(10) 0.00520(10) -0.00010(5) 0.00023(6) -0.00017(5)
U2 0.00429(11) 0.00593(10) 0.00552(10) 0.00039(5) 0.00024(6) -0.00010(5)
Sr1 0.0051(2) 0.0061(2) 0.00709(19) 0.00080(13) 0.00056(15) 0.00022(13)
S1 0.0052(5) 0.0060(5) 0.0065(4) 0.0007(4) 0.0002(4) -0.0005(4)
S2 0.0055(5) 0.0072(5) 0.0065(5) 0.0008(4) 0.0002(4) -0.0009(4)
S3 0.0069(5) 0.0072(5) 0.0063(4) 0.0010(4) 0.0012(4) 0.0004(4)
S4 0.0058(5) 0.0064(5) 0.0066(4) -0.0002(4) 0.0002(4) 0.0006(4)
S5 0.0056(5) 0.0073(5) 0.0092(5) -0.0024(4) -0.0005(4) 0.0000(4)

loop_
_atom_type_symbol
_atom_type_description
_atom_type_scat_dispersion_real
_atom_type_scat_dispersion_imag
_atom_type_scat_source
S S 0.1246 0.1234 'International Tables Vol C Tables 4.2.6.8 and 6.1.1.4'
Sr Sr -1.5307 3.2498 'International Tables Vol C Tables 4.2.6.8 and 6.1.1.4'
U U -9.6767 9.6646 'International Tables Vol C Tables 4.2.6.8 and 6.1.1.4'

loop_
_geom_angle_atom_site_label_1
_geom_angle_atom_site_label_2
_geom_angle_atom_site_label_3
_geom_angle
_geom_angle_site_symmetry_1
_geom_angle_site_symmetry_3
S2 U1 S3 92.16(4) 4_566 1_545
S2 U1 S4 144.40(4) 4_566 2_545
S3 U1 S4 86.12(4) 1_545 2_545
S2 U1 S2 81.53(4) 4_566 2_545
S3 U1 S2 138.87(4) 1_545 2_545
S4 U1 S2 76.80(4) 2_545 2_545
S2 U1 S1 139.89(4) 4_566 2_545
S3 U1 S1 75.89(4) 1_545 2_545
S4 U1 S1 73.92(4) 2_545 2_545
S2 U1 S1 131.79(4) 2_545 2_545
S2 U1 S1 74.56(3) 4_566 1_545
S3 U1 S1 68.56(3) 1_545 1_545
S4 U1 S1 71.75(3) 2_545 1_545
S2 U1 S1 70.60(3) 2_545 1_545
S1 U1 S1 131.44(3) 2_545 1_545
S2 U1 S4 69.64(4) 4_566 .
S3 U1 S4 81.25(4) 1_545 .
S4 U1 S4 144.375(18) 2_545 .
S2 U1 S4 132.02(3) 2_545 .
S1 U1 S4 70.73(4) 2_545 .
S1 U1 S4 131.63(3) 1_545 .
S2 U1 S3 112.38(3) 4_566 2_545
S3 U1 S3 141.83(2) 1_545 2_545
S4 U1 S3 89.34(4) 2_545 2_545
S2 U1 S3 75.85(3) 2_545 2_545
S1 U1 S3 66.46(4) 2_545 2_545
S1 U1 S3 144.34(3) 1_545 2_545
S4 U1 S3 80.71(4) . 2_545
S2 U1 U1 111.90(3) 4_566 2_545
S3 U1 U1 46.97(2) 1_545 2_545
S4 U1 U1 45.44(3) 2_545 2_545
S2 U1 U1 98.01(3) 2_545 2_545
S1 U1 U1 87.80(3) 2_545 2_545
S1 U1 U1 43.70(2) 1_545 2_545
S4 U1 U1 127.78(3) . 2_545
S3 U1 U1 133.69(3) 2_545 2_545
S2 U1 U1 105.21(3) 4_566 2
S3 U1 U1 103.80(3) 1_545 2
S4 U1 U1 109.73(3) 2_545 2
S2 U1 U1 117.11(2) 2_545 2
S1 U1 U1 44.48(2) 2_545 2
S1 U1 U1 172.26(2) 1_545 2
S4 U1 U1 43.27(2) . 2
S3 U1 U1 43.14(3) 2_545 2
U1 U1 U1 131.923(14) 2_545 2
S2 U1 Sr1 127.90(3) 4_566 1_455
S3 U1 Sr1 134.12(3) 1_545 1_455
S4 U1 Sr1 48.66(3) 2_545 1_455
S2 U1 Sr1 48.92(3) 2_545 1_455
S1 U1 Sr1 83.17(4) 2_545 1_455
S1 U1 Sr1 98.47(3) 1_545 1_455
S4 U1 Sr1 129.12(3) . 1_455
S3 U1 Sr1 48.60(2) 2_545 1_455
U1 U1 Sr1 92.549(15) 2_545 1_455
U1 U1 Sr1 87.769(14) 2 1_455
S2 U1 Sr1 48.89(3) 4_566 .
S3 U1 Sr1 51.44(3) 1_545 .
S4 U1 Sr1 137.16(3) 2_545 .
S2 U1 Sr1 129.53(3) 2_545 .
S1 U1 Sr1 97.50(4) 2_545 .
S1 U1 Sr1 85.49(3) 1_545 .
S4 U1 Sr1 46.39(2) . .
S3 U1 Sr1 126.36(2) 2_545 .
U1 U1 Sr1 93.325(15) 2_545 .
U1 U1 Sr1 88.646(15) 2 .
Sr1 U1 Sr1 174.108(14) 1_455 .
S5 U2 S1 127.16(4) . 2_545
S5 U2 S1 153.70(3) . 4_565
S1 U2 S1 77.38(4) 2_545 4_565
S5 U2 S5 75.70(4) . 3_655
S1 U2 S5 151.16(3) 2_545 3_655
S1 U2 S5 78.06(4) 4_565 3_655
S5 U2 S3 91.84(4) . 1_545
S1 U2 S3 77.72(4) 2_545 1_545
S1 U2 S3 84.06(4) 4_565 1_545
S5 U2 S3 84.92(4) 3_655 1_545
S5 U2 S4 103.63(4) . 4_565
S1 U2 S4 104.56(4) 2_545 4_565
S1 U2 S4 74.79(4) 4_565 4_565
S5 U2 S4 83.21(4) 3_655 4_565
S3 U2 S4 157.47(3) 1_545 4_565
S5 U2 S2 78.38(4) . .
S1 U2 S2 71.37(3) 2_545 .
S1 U2 S2 123.31(3) 4_565 .
S5 U2 S2 136.04(4) 3_655 .
S3 U2 S2 130.98(3) 1_545 .
S4 U2 S2 69.19(3) 4_565 .
S5 U2 Sr1 59.02(3) . 4_565
S1 U2 Sr1 119.21(3) 2_545 4_565
S1 U2 Sr1 121.27(3) 4_565 4_565
S5 U2 Sr1 86.65(3) 3_655 4_565
S3 U2 Sr1 150.85(3) 1_545 4_565
S4 U2 Sr1 47.04(3) 4_565 4_565
S2 U2 Sr1 49.48(3) . 4_565
S5 U2 Sr1 45.53(3) . .
S1 U2 Sr1 96.14(3) 2_545 .
S1 U2 Sr1 133.09(3) 4_565 .
S5 U2 Sr1 89.69(3) 3_655 .
S3 U2 Sr1 49.55(3) 1_545 .
S4 U2 Sr1 149.04(3) 4_565 .
S2 U2 Sr1 96.80(2) . .
Sr1 U2 Sr1 102.637(16) 4_565 .
S5 Sr1 S4 123.72(4) 2_645 .
S5 Sr1 S4 73.40(4) 2_645 2_645
S4 Sr1 S4 144.28(2) . 2_645
S5 Sr1 S3 139.52(3) 2_645 2_645
S4 Sr1 S3 94.71(4) . 2_645
S4 Sr1 S3 82.43(4) 2_645 2_645
S5 Sr1 S2 70.67(3) 2_645 2_645
S4 Sr1 S2 143.46(3) . 2_645
S4 Sr1 S2 68.78(3) 2_645 2_645
S3 Sr1 S2 70.47(3) 2_645 2_645
S5 Sr1 S5 129.99(4) 2_645 .
S4 Sr1 S5 72.25(4) . .
S4 Sr1 S5 73.46(4) 2_645 .
S3 Sr1 S5 69.54(4) 2_645 .
S2 Sr1 S5 127.47(4) 2_645 .
S5 Sr1 S2 70.18(3) 2_645 4_566
S4 Sr1 S2 62.94(3) . 4_566
S4 Sr1 S2 143.57(4) 2_645 4_566
S3 Sr1 S2 127.06(4) 2_645 4_566
S2 Sr1 S2 98.85(3) 2_645 4_566
S5 Sr1 S2 132.48(4) . 4_566
S5 Sr1 S3 68.51(3) 2_645 1_545
S4 Sr1 S3 71.81(3) . 1_545
S4 Sr1 S3 90.07(3) 2_645 1_545
S3 Sr1 S3 144.62(2) 2_645 1_545
S2 Sr1 S3 137.94(4) 2_645 1_545
S5 Sr1 S3 75.18(4) . 1_545
S2 Sr1 S3 76.60(3) 4_566 1_545
S5 Sr1 S5 104.08(3) 2_645 4_566
S4 Sr1 S5 80.41(4) . 4_566
S4 Sr1 S5 129.16(3) 2_645 4_566
S3 Sr1 S5 67.25(4) 2_645 4_566
S2 Sr1 S5 63.10(3) 2_645 4_566
S5 Sr1 S5 125.89(2) . 4_566
S2 Sr1 S5 62.22(3) 4_566 4_566
S3 Sr1 S5 137.58(3) 1_545 4_566
S5 Sr1 Sr1 58.99(2) 2_645 3_656
S4 Sr1 Sr1 104.95(3) . 3_656
S4 Sr1 Sr1 110.45(3) 2_645 3_656
S3 Sr1 Sr1 102.34(3) 2_645 3_656
S2 Sr1 Sr1 50.11(3) 2_645 3_656
S5 Sr1 Sr1 170.81(3) . 3_656
S2 Sr1 Sr1 48.74(3) 4_566 3_656
S3 Sr1 Sr1 112.64(3) 1_545 3_656
S5 Sr1 Sr1 45.08(2) 4_566 3_656
S5 Sr1 U1 95.92(3) 2_645 1_655
S4 Sr1 U1 140.30(3) . 1_655
S4 Sr1 U1 42.97(2) 2_645 1_655
S3 Sr1 U1 46.41(2) 2_645 1_655
S2 Sr1 U1 43.35(3) 2_645 1_655
S5 Sr1 U1 84.19(4) . 1_655
S2 Sr1 U1 141.68(3) 4_566 1_655
S3 Sr1 U1 132.74(3) 1_545 1_655
S5 Sr1 U1 88.75(3) 4_566 1_655
Sr1 Sr1 U1 93.21(3) 3_656 1_655
S5 Sr1 U2 112.48(3) 2_645 4_566
S4 Sr1 U2 42.66(2) . 4_566
S4 Sr1 U2 167.14(2) 2_645 4_566
S3 Sr1 U2 86.20(3) 2_645 4_566
S2 Sr1 U2 101.73(3) 2_645 4_566
S5 Sr1 U2 108.09(3) . 4_566
S2 Sr1 U2 44.00(2) 4_566 4_566
S3 Sr1 U2 102.71(3) 1_545 4_566
S5 Sr1 U2 39.38(2) 4_566 4_566
Sr1 Sr1 U2 66.18(2) 3_656 4_566
U1 Sr1 U2 124.166(18) 1_655 4_566
U2 S1 U2 102.62(4) 2 4_566
U2 S1 U1 98.89(4) 2 2
U2 S1 U1 105.84(4) 4_566 2
U2 S1 U1 104.95(4) 2 1_565
U2 S1 U1 144.34(4) 4_566 1_565
U1 S1 U1 91.81(3) 2 1_565
U1 S2 U1 98.47(4) 4_565 2
U1 S2 U2 98.53(4) 4_565 .
U1 S2 U2 102.18(4) 2 .
U1 S2 Sr1 161.54(5) 4_565 2_655
U1 S2 Sr1 87.73(3) 2 2_655
U2 S2 Sr1 97.11(4) . 2_655
U1 S2 Sr1 90.05(4) 4_565 4_565
U1 S2 Sr1 166.69(4) 2 4_565
U2 S2 Sr1 86.52(3) . 4_565
Sr1 S2 Sr1 81.15(3) 2_655 4_565
U2 S3 U1 99.02(4) 1_565 1_565
U2 S3 U1 121.69(4) 1_565 2
U1 S3 U1 89.89(4) 1_565 2
U2 S3 Sr1 109.25(4) 1_565 2_655
U1 S3 Sr1 149.49(4) 1_565 2_655
U1 S3 Sr1 84.99(3) 2 2_655
U2 S3 Sr1 90.63(4) 1_565 1_565
U1 S3 Sr1 86.92(3) 1_565 1_565
U1 S3 Sr1 147.59(4) 2 1_565
Sr1 S3 Sr1 81.66(3) 2_655 1_565
U1 S4 U2 104.85(4) 2 4_566
U1 S4 U1 91.29(4) 2 .
U2 S4 U1 96.74(4) 4_566 .
U1 S4 Sr1 164.59(4) 2 .
U2 S4 Sr1 90.30(4) 4_566 .
U1 S4 Sr1 89.70(4) . .
U1 S4 Sr1 88.37(3) 2 2_655
U2 S4 Sr1 100.99(4) 4_566 2_655
U1 S4 Sr1 161.74(4) . 2_655
Sr1 S4 Sr1 85.92(3) . 2_655
U2 S5 U2 104.30(4) . 3_655
U2 S5 Sr1 105.51(4) . 2_655
U2 S5 Sr1 147.73(4) 3_655 2_655
U2 S5 Sr1 96.71(4) . .
U2 S5 Sr1 101.80(4) 3_655 .
Sr1 S5 Sr1 86.73(3) 2_655 .
U2 S5 Sr1 81.60(4) . 4_565
U2 S5 Sr1 96.62(4) 3_655 4_565
Sr1 S5 Sr1 75.92(3) 2_655 4_565
Sr1 S5 Sr1 161.32(4) . 4_565

loop_
_geom_bond_atom_site_label_1
_geom_bond_atom_site_label_2
_geom_bond_distance
_geom_bond_site_symmetry_2
U1 S2 2.7493(14) 4_566
U1 S3 2.7850(13) 1_545
U1 S4 2.7929(12) 2_545
U1 S2 2.8138(15) 2_545
U1 S1 2.8156(12) 2_545
U1 S1 2.8556(12) 1_545
U1 S4 2.9028(12) .
U1 S3 2.9776(12) 2_545
U1 U1 4.0733(7) 2_545
U1 U1 4.0733(7) 2
U1 Sr1 4.0957(9) 1_455
U1 Sr1 4.1852(10) .
U2 S5 2.6553(12) .
U2 S1 2.7317(13) 2_545
U2 S1 2.7463(12) 4_565
U2 S5 2.7514(13) 3_655
U2 S3 2.7576(12) 1_545
U2 S4 2.8059(12) 4_565
U2 S2 2.8815(13) .
U2 Sr1 4.1406(9) 4_565
U2 Sr1 4.3063(13) .
Sr1 S5 2.9649(13) 2_645
Sr1 S4 3.0304(13) .
Sr1 S4 3.0763(14) 2_645
Sr1 S3 3.0840(13) 2_645
Sr1 S2 3.0897(15) 2_645
Sr1 S5 3.0943(13) .
Sr1 S2 3.1533(16) 4_566
Sr1 S3 3.2773(14) 1_545
Sr1 S5 3.5886(13) 4_566
Sr1 Sr1 4.0611(11) 3_656
Sr1 U1 4.0957(9) 1_655
Sr1 U2 4.1406(9) 4_566
S1 U2 2.7318(13) 2
S1 U2 2.7463(12) 4_566
S1 U1 2.8156(12) 2
S1 U1 2.8556(12) 1_565
S2 U1 2.7493(14) 4_565
S2 U1 2.8139(15) 2
S2 Sr1 3.0897(15) 2_655
S2 Sr1 3.1533(16) 4_565
S3 U2 2.7576(12) 1_565
S3 U1 2.7850(13) 1_565
S3 U1 2.9776(12) 2
S3 Sr1 3.0840(13) 2_655
S3 Sr1 3.2773(14) 1_565
S4 U1 2.7929(12) 2
S4 U2 2.8059(12) 4_566
S4 Sr1 3.0763(14) 2_655
S5 U2 2.7514(13) 3_655
S5 Sr1 2.9648(13) 2_655
S5 Sr1 3.5886(13) 4_565
